data_4305634
loop_
_publ_author_name
'Lisa F. Szczepura'
'Karen A. Ketcham'
'Betty A. Ooro'
'Julia A. Edwards'
'Jeffrey N. Templeton'
'David L. Cede\~no'
'Alan J. Jircitano'

_publ_contact_author 'Szczepura, Lisa F.'
_publ_contact_author_email lfszcze@ilstu.edu
_publ_section_title
;
Synthesis and Study of Hexanuclear Molybdenum Clusters Containing Thiolate
Ligands
;
_journal_name_full 'Inorganic Chemistry'
_journal_page_first 7271
_journal_page_last 7278
_journal_paper_doi 10.1021/ic800613d
_journal_volume 47
_journal_year 2008
_chemical_compound_source 'synthesis as described'
_chemical_formula_sum 'C82 H84 Cl8 Mo6 N2 O4 P2 S6'
_chemical_formula_weight 2275.05
_chemical_name_systematic
;
 ?
;
_space_group_IT_number 2
_symmetry_cell_setting triclinic
_symmetry_Int_Tables_number 2
_symmetry_space_group_name_Hall '-P 1'
_symmetry_space_group_name_H-M 'P -1'
_atom_sites_solution_hydrogens geom
_atom_sites_solution_primary direct
_atom_sites_solution_secondary difmap
_audit_creation_date 2008-01-10T17:46:03-00:00
_audit_creation_method 'WinGX routine CIF_UPDATE'
_cell_angle_alpha 89.654(2)
_cell_angle_beta 88.365(2)
_cell_angle_gamma 71.179(2)
_cell_formula_units_Z 1
_cell_length_a 12.1574(16)
_cell_length_b 13.4441(17)
_cell_length_c 14.2132(18)
_cell_measurement_reflns_used 841
_cell_measurement_temperature 193(2)
_cell_measurement_theta_max 22.69
_cell_measurement_theta_min 3.07
_cell_measurement_wavelength 0.71073
_cell_volume 2198.0(5)
_computing_cell_refinement 'Bruker SMART'
_computing_data_collection 'Bruker SMART'
_computing_data_reduction 'Bruker SHELXTL'
_computing_molecular_graphics 'Ortep-3 for Windows (Farrugia, 1997)'
_computing_publication_material 'WinGX publication routines (Farrugia, 1999)'
_computing_structure_refinement 'SHELXL-97 (Sheldrick, 1997)'
_computing_structure_solution 'SIR2004 (Giacovazzo et al, 2004)'
_diffrn_ambient_temperature 466(2)
_diffrn_measured_fraction_theta_full 0.995
_diffrn_measured_fraction_theta_max 0.995
_diffrn_measurement_device_type 'CCD area detector'
_diffrn_measurement_method 'phi and omega scans'
_diffrn_radiation_monochromator graphite
_diffrn_radiation_probe x-ray
_diffrn_radiation_type MoK\a
_diffrn_radiation_wavelength 0.71073
_diffrn_reflns_av_R_equivalents 0.0735
_diffrn_reflns_av_unetI/netI 0.1666
_diffrn_reflns_limit_h_max 14
_diffrn_reflns_limit_h_min -14
_diffrn_reflns_limit_k_max 16
_diffrn_reflns_limit_k_min -16
_diffrn_reflns_limit_l_max 17
_diffrn_reflns_limit_l_min -17
_diffrn_reflns_number 22968
_diffrn_reflns_theta_full 25.39
_diffrn_reflns_theta_max 25.39
_diffrn_reflns_theta_min 1.6
_exptl_absorpt_coefficient_mu 1.301
_exptl_absorpt_correction_T_max 0.8877
_exptl_absorpt_correction_T_min 0.8030
_exptl_absorpt_correction_type integration
_exptl_crystal_colour orange
_exptl_crystal_density_diffrn 1.719
_exptl_crystal_density_method 'not measured'
_exptl_crystal_description prism
_exptl_crystal_F_000 1136
_exptl_crystal_size_max 0.18
_exptl_crystal_size_mid 0.14
_exptl_crystal_size_min 0.1
_refine_diff_density_max 0.421
_refine_diff_density_min -0.393
_refine_diff_density_rms 0.079
_refine_ls_extinction_method none
_refine_ls_goodness_of_fit_ref 0.651
_refine_ls_hydrogen_treatment riding
_refine_ls_matrix_type full
_refine_ls_number_parameters 496
_refine_ls_number_reflns 8042
_refine_ls_number_restraints 12
_refine_ls_restrained_S_all 0.651
_refine_ls_R_factor_all 0.0895
_refine_ls_R_factor_gt 0.0303
_refine_ls_shift/su_max 0.001
_refine_ls_shift/su_mean 0
_refine_ls_structure_factor_coef Fsqd
_refine_ls_weighting_details 'calc w=1/[\s^2^(Fo^2^)+(0.0144P)^2^+0.0000P] where P=(Fo^2^+2Fc^2^)/3'
_refine_ls_weighting_scheme calc
_refine_ls_wR_factor_gt 0.0534
_refine_ls_wR_factor_ref 0.0573
_reflns_number_gt 3493
_reflns_number_total 8042
_reflns_threshold_expression >2sigma(I)
_cod_data_source_file ic800613d-file003_1.cif
_cod_data_source_block g37l
_cod_database_code 4305634

loop_
_symmetry_equiv_pos_as_xyz
'x, y, z'
'-x, -y, -z'

loop_
_atom_site_label
_atom_site_type_symbol
_atom_site_fract_x
_atom_site_fract_y
_atom_site_fract_z
_atom_site_U_iso_or_equiv
_atom_site_adp_type
_atom_site_occupancy
_atom_site_symmetry_multiplicity
_atom_site_calc_flag
_atom_site_refinement_flags
_atom_site_disorder_assembly
_atom_site_disorder_group
Mo1 Mo 0.49392(4) 0.12404(3) 0.55769(3) 0.02573(14) Uani 1 1 d . . .
Mo2 Mo 0.44924(4) -0.04566(3) 0.61153(3) 0.02638(14) Uani 1 1 d . . .
Mo3 Mo 0.65241(4) -0.05950(3) 0.53554(3) 0.02586(14) Uani 1 1 d . . .
Cl1 Cl 0.30122(10) 0.13209(9) 0.62654(8) 0.0280(3) Uani 1 1 d . . .
Cl2 Cl 0.39783(11) 0.21774(9) 0.41646(8) 0.0301(3) Uani 1 1 d . . .
Cl3 Cl 0.59118(11) 0.01926(9) 0.69308(8) 0.0310(3) Uani 1 1 d . . .
Cl4 Cl 0.68567(11) 0.10569(9) 0.48408(9) 0.0319(3) Uani 1 1 d . . .
S1 S 0.47312(12) 0.29138(10) 0.63531(10) 0.0447(4) Uani 1 1 d . . .
S3 S 0.85548(12) -0.13796(10) 0.58759(9) 0.0388(4) Uani 1 1 d . . .
S2 S 0.38274(13) -0.10920(10) 0.76014(9) 0.0404(4) Uani 1 1 d . . .
P1 P 0.84207(13) 0.68414(11) 0.87450(10) 0.0366(4) Uani 1 1 d . . .
C105 C 0.7390(5) 0.5287(4) 1.0867(4) 0.0466(16) Uani 1 1 d . . .
105A H 0.742 0.46 1.0995 0.056 Uiso 1 1 calc R . .
C11 C 0.1674(5) -0.0091(4) 1.0555(4) 0.0513(17) Uani 1 1 d . . .
H11A H 0.0894 0.0161 1.0744 0.062 Uiso 1 1 calc R . .
C13 C 0.3639(6) -0.1101(4) 1.0868(4) 0.0550(18) Uani 1 1 d . . .
H13A H 0.4185 -0.1525 1.127 0.066 Uiso 1 1 calc R . .
C103 C 0.6861(5) 0.7065(4) 1.1327(4) 0.0471(16) Uani 1 1 d . . .
103A H 0.653 0.759 1.1771 0.057 Uiso 1 1 calc R . .
C10 C 0.2014(5) 0.0154(4) 0.9682(4) 0.0479(17) Uani 1 1 d . . .
H10A H 0.1471 0.0584 0.9282 0.057 Uiso 1 1 calc R . .
C111 C 0.9994(5) 0.3989(5) 0.7600(4) 0.0549(18) Uani 1 1 d . . .
111A H 1.066 0.3422 0.77 0.066 Uiso 1 1 calc R . .
C8 C 0.3572(5) 0.0009(4) 0.8432(3) 0.0574(19) Uani 1 1 d . . .
H8B H 0.4284 0.018 0.8487 0.069 Uiso 1 1 calc R . .
H8A H 0.2985 0.0621 0.8186 0.069 Uiso 1 1 calc R . .
C110 C 0.9240(6) 0.3922(5) 0.6940(4) 0.0583(19) Uani 1 1 d . . .
110A H 0.9384 0.3298 0.6606 0.07 Uiso 1 1 calc R . .
C2 C 0.5859(5) 0.4039(5) 0.7267(5) 0.062(2) Uani 1 1 d . . .
C15 C 0.9135(5) -0.2615(4) 0.5261(4) 0.064(2) Uani 1 1 d . . .
H15B H 0.8625 -0.3029 0.5387 0.077 Uiso 1 1 calc R . .
H15A H 0.9129 -0.2477 0.459 0.077 Uiso 1 1 calc R . .
C18 C 1.1699(6) -0.4882(5) 0.6020(4) 0.064(2) Uani 1 1 d . . .
H18A H 1.1856 -0.558 0.6198 0.076 Uiso 1 1 calc R . .
C115 C 1.1332(5) 0.7622(4) 0.8347(4) 0.0538(18) Uani 1 1 d . . .
115A H 1.1747 0.7772 0.7836 0.065 Uiso 1 1 calc R . .
C7 C 0.6080(6) 0.3953(6) 0.8213(5) 0.082(2) Uani 1 1 d . . .
H7A H 0.6453 0.3294 0.8464 0.098 Uiso 1 1 calc R . .
C109 C 0.8269(5) 0.4754(5) 0.6756(4) 0.0609(19) Uani 1 1 d . . .
109A H 0.7789 0.4716 0.6269 0.073 Uiso 1 1 calc R . .
C21 C 1.1268(5) -0.2831(4) 0.5482(4) 0.0572(18) Uani 1 1 d . . .
H21A H 1.1138 -0.2141 0.5292 0.069 Uiso 1 1 calc R . .
O2 O 1.1077(5) -0.1365(4) 0.3268(4) 0.121(2) Uani 1 1 d U . .
N1 N 1.0091(6) -0.0968(6) 0.2942(5) 0.100(2) Uani 1 1 d . . .
C20 C 1.2352(5) -0.3434(5) 0.5726(4) 0.065(2) Uani 1 1 d . . .
H20A H 1.2952 -0.3145 0.5721 0.078 Uiso 1 1 calc R . .
C19 C 1.2565(6) -0.4451(5) 0.5974(5) 0.073(2) Uani 1 1 d . . .
H19A H 1.3318 -0.486 0.6116 0.087 Uiso 1 1 calc R . .
O1 O 0.9718(6) -0.1258(5) 0.2289(4) 0.148(3) Uani 1 1 d U . .
C3 C 0.5383(5) 0.5056(6) 0.6930(5) 0.079(2) Uani 1 1 d . . .
H3A H 0.5271 0.5168 0.6289 0.095 Uiso 1 1 calc R . .
C113 C 0.9723(4) 0.7156(4) 0.8957(4) 0.0325(14) Uani 1 1 d . . .
C6 C 0.5765(8) 0.4810(8) 0.8790(6) 0.111(4) Uani 1 1 d . . .
H6A H 0.5898 0.4698 0.9429 0.134 Uiso 1 1 calc R . .
C22 C 0.9368(5) -0.0108(5) 0.3479(5) 0.102(3) Uani 1 1 d . . .
H22A H 0.9816 0.007 0.3957 0.154 Uiso 1 1 calc R . .
H22C H 0.8741 -0.0297 0.377 0.154 Uiso 1 1 calc R . .
H22B H 0.9058 0.0486 0.3075 0.154 Uiso 1 1 calc R . .
C101 C 0.7820(4) 0.6525(4) 0.9831(3) 0.0310(14) Uani 1 1 d . . .
C104 C 0.6903(4) 0.6056(4) 1.1508(4) 0.0459(16) Uani 1 1 d . . .
104A H 0.6596 0.5895 1.2073 0.055 Uiso 1 1 calc R . .
C9 C 0.3177(6) -0.0244(4) 0.9397(4) 0.0402(16) Uani 1 1 d . . .
C5 C 0.5268(9) 0.5819(9) 0.8497(9) 0.131(5) Uani 1 1 d . . .
H5A H 0.5081 0.6395 0.8901 0.157 Uiso 1 1 calc R . .
C12 C 0.2482(6) -0.0707(5) 1.1152(4) 0.0529(18) Uani 1 1 d . . .
H12A H 0.225 -0.0859 1.175 0.064 Uiso 1 1 calc R . .
C107 C 0.8771(5) 0.5731(4) 0.7979(4) 0.0356(14) Uani 1 1 d . . .
C14 C 0.3973(5) -0.0861(4) 0.9994(4) 0.0494(17) Uani 1 1 d . . .
H14A H 0.4751 -0.1121 0.9803 0.059 Uiso 1 1 calc R . .
C112 C 0.9777(5) 0.4892(4) 0.8123(4) 0.0468(16) Uani 1 1 d . . .
112A H 1.0301 0.4942 0.857 0.056 Uiso 1 1 calc R . .
C106 C 0.7842(4) 0.5520(4) 1.0025(4) 0.0424(15) Uani 1 1 d . . .
106A H 0.8165 0.499 0.9585 0.051 Uiso 1 1 calc R . .
C118 C 1.0108(5) 0.7199(4) 0.9855(4) 0.0394(15) Uani 1 1 d . . .
118A H 0.9693 0.7053 1.0367 0.047 Uiso 1 1 calc R . .
C117 C 1.1105(5) 0.7456(4) 1.0003(4) 0.0489(17) Uani 1 1 d . . .
117A H 1.1363 0.7485 1.0609 0.059 Uiso 1 1 calc R . .
C16 C 1.0338(5) -0.3247(5) 0.5518(4) 0.0452(16) Uani 1 1 d . . .
C17 C 1.0602(5) -0.4288(4) 0.5805(4) 0.0534(18) Uani 1 1 d . . .
H17A H 1.001 -0.4585 0.5851 0.064 Uiso 1 1 calc R . .
C100 C 0.7382(4) 0.7936(4) 0.8233(3) 0.0443(16) Uani 1 1 d . . .
100B H 0.7205 0.8527 0.8653 0.066 Uiso 1 1 calc R . .
100C H 0.6686 0.7769 0.8122 0.066 Uiso 1 1 calc R . .
100A H 0.7691 0.8106 0.7647 0.066 Uiso 1 1 calc R . .
C1 C 0.6065(5) 0.3103(5) 0.6608(4) 0.089(2) Uani 1 1 d . . .
H1A H 0.6575 0.2476 0.6901 0.107 Uiso 1 1 calc R . .
H1B H 0.6443 0.3224 0.6029 0.107 Uiso 1 1 calc R . .
C102 C 0.7301(5) 0.7303(4) 1.0501(4) 0.0453(16) Uani 1 1 d . . .
102A H 0.7257 0.7995 1.0378 0.054 Uiso 1 1 calc R . .
C4 C 0.5071(6) 0.5906(6) 0.7546(7) 0.093(3) Uani 1 1 d . . .
H4A H 0.4708 0.6571 0.7303 0.112 Uiso 1 1 calc R . .
C108 C 0.8010(5) 0.5660(4) 0.7308(4) 0.0484(16) Uani 1 1 d . . .
108A H 0.7326 0.6212 0.7221 0.058 Uiso 1 1 calc R . .
C114 C 1.0352(5) 0.7356(4) 0.8202(4) 0.0473(16) Uani 1 1 d . . .
114A H 1.0112 0.7311 0.7592 0.057 Uiso 1 1 calc R . .
C116 C 1.1701(5) 0.7668(4) 0.9236(5) 0.0522(18) Uani 1 1 d . . .
116A H 1.2369 0.7846 0.9325 0.063 Uiso 1 1 calc R . .

loop_
_atom_site_aniso_label
_atom_site_aniso_U_11
_atom_site_aniso_U_22
_atom_site_aniso_U_33
_atom_site_aniso_U_23
_atom_site_aniso_U_13
_atom_site_aniso_U_12
Mo1 0.0276(3) 0.0230(3) 0.0242(3) -0.0020(2) 0.0012(2) -0.0050(3)
Mo2 0.0285(3) 0.0254(3) 0.0230(3) 0.0003(2) 0.0017(2) -0.0058(3)
Mo3 0.0249(3) 0.0259(3) 0.0241(3) -0.0007(2) -0.0003(2) -0.0046(3)
Cl1 0.0294(8) 0.0263(7) 0.0263(8) -0.0025(6) 0.0023(6) -0.0065(6)
Cl2 0.0335(9) 0.0235(7) 0.0290(8) 0.0037(6) 0.0007(7) -0.0034(6)
Cl3 0.0322(8) 0.0322(8) 0.0249(8) -0.0028(6) -0.0031(6) -0.0051(7)
Cl4 0.0304(8) 0.0279(8) 0.0384(8) -0.0025(7) 0.0030(7) -0.0110(7)
S1 0.0368(10) 0.0347(9) 0.0609(11) -0.0222(8) -0.0001(8) -0.0088(8)
S3 0.0298(9) 0.0404(9) 0.0408(9) -0.0060(7) -0.0057(7) -0.0032(7)
S2 0.0564(11) 0.0337(9) 0.0317(9) -0.0005(7) 0.0120(8) -0.0166(8)
P1 0.0400(10) 0.0362(9) 0.0334(9) 0.0038(7) -0.0053(8) -0.0117(8)
C105 0.056(4) 0.037(4) 0.047(4) 0.013(3) 0.000(3) -0.016(3)
C11 0.064(5) 0.050(4) 0.048(4) -0.016(3) 0.015(4) -0.031(4)
C13 0.066(5) 0.061(5) 0.040(4) 0.004(3) -0.010(4) -0.023(4)
C103 0.059(4) 0.037(4) 0.047(4) -0.013(3) 0.017(3) -0.019(3)
C10 0.069(5) 0.031(4) 0.043(4) -0.006(3) 0.000(4) -0.015(3)
C111 0.059(5) 0.058(5) 0.042(4) 0.000(3) -0.007(4) -0.010(4)
C8 0.102(6) 0.045(4) 0.032(4) -0.009(3) 0.007(4) -0.033(4)
C110 0.082(6) 0.050(4) 0.044(4) -0.017(4) 0.017(4) -0.024(4)
C2 0.041(4) 0.060(5) 0.092(6) -0.024(5) 0.005(4) -0.025(4)
C15 0.041(4) 0.067(4) 0.066(5) -0.020(4) -0.013(3) 0.009(4)
C18 0.052(5) 0.054(4) 0.083(5) 0.020(4) -0.020(4) -0.013(4)
C115 0.058(5) 0.051(4) 0.059(5) 0.005(4) 0.009(4) -0.027(4)
C7 0.067(5) 0.116(7) 0.078(6) 0.007(5) -0.011(5) -0.051(5)
C109 0.064(5) 0.088(5) 0.042(4) -0.023(4) -0.005(4) -0.039(4)
C21 0.053(5) 0.041(4) 0.080(5) 0.005(4) 0.002(4) -0.020(4)
O2 0.087(5) 0.105(5) 0.155(6) 0.020(4) 0.001(4) -0.006(4)
N1 0.076(6) 0.111(7) 0.100(7) 0.032(6) 0.000(5) -0.013(5)
C20 0.031(4) 0.049(4) 0.112(6) 0.017(4) -0.019(4) -0.007(3)
C19 0.049(5) 0.053(5) 0.108(6) 0.020(4) -0.023(4) -0.004(4)
O1 0.164(7) 0.166(6) 0.077(5) -0.025(4) -0.028(4) 0.000(5)
C3 0.056(5) 0.074(5) 0.120(7) -0.004(6) -0.004(5) -0.036(5)
C113 0.036(4) 0.023(3) 0.035(4) 0.000(3) 0.001(3) -0.007(3)
C6 0.108(8) 0.189(10) 0.081(7) -0.081(8) 0.030(6) -0.110(9)
C22 0.063(5) 0.075(5) 0.165(8) -0.059(5) 0.036(5) -0.018(4)
C101 0.034(4) 0.026(3) 0.035(3) 0.004(3) -0.003(3) -0.013(3)
C104 0.036(4) 0.062(4) 0.033(4) 0.002(3) 0.006(3) -0.007(3)
C9 0.066(5) 0.029(4) 0.033(4) -0.002(3) 0.007(4) -0.026(3)
C5 0.090(8) 0.161(11) 0.178(12) -0.100(11) 0.050(8) -0.093(9)
C12 0.083(6) 0.063(5) 0.028(4) -0.005(3) -0.001(4) -0.045(4)
C107 0.039(4) 0.044(4) 0.026(3) 0.004(3) -0.002(3) -0.018(3)
C14 0.057(5) 0.056(4) 0.042(4) -0.005(3) 0.002(4) -0.028(4)
C112 0.066(5) 0.041(4) 0.033(4) -0.003(3) -0.003(3) -0.017(3)
C106 0.048(4) 0.037(4) 0.036(4) -0.002(3) -0.001(3) -0.004(3)
C118 0.044(4) 0.031(3) 0.042(4) -0.007(3) 0.003(3) -0.012(3)
C117 0.052(4) 0.044(4) 0.053(4) -0.012(3) -0.014(4) -0.017(3)
C16 0.039(4) 0.055(4) 0.036(4) -0.009(3) 0.001(3) -0.007(4)
C17 0.062(5) 0.046(4) 0.052(4) 0.005(3) 0.003(4) -0.018(4)
C100 0.049(4) 0.047(4) 0.034(3) 0.012(3) -0.009(3) -0.010(3)
C1 0.097(6) 0.073(5) 0.094(6) -0.035(4) 0.026(5) -0.024(5)
C102 0.058(4) 0.033(4) 0.043(4) 0.001(3) -0.002(3) -0.011(3)
C4 0.051(5) 0.041(5) 0.194(10) -0.037(6) 0.007(6) -0.024(4)
C108 0.045(4) 0.052(4) 0.045(4) 0.000(3) -0.003(3) -0.011(3)
C114 0.054(4) 0.054(4) 0.040(4) 0.009(3) -0.011(3) -0.026(4)
C116 0.039(4) 0.040(4) 0.084(5) -0.016(4) -0.003(4) -0.022(3)

loop_
_atom_type_symbol
_atom_type_description
_atom_type_scat_dispersion_real
_atom_type_scat_dispersion_imag
_atom_type_scat_source
C C 0.0033 0.0016 'International Tables Vol C Tables 4.2.6.8 and 6.1.1.4'
H H 0 0 'International Tables Vol C Tables 4.2.6.8 and 6.1.1.4'
N N 0.0061 0.0033 'International Tables Vol C Tables 4.2.6.8 and 6.1.1.4'
O O 0.0106 0.006 'International Tables Vol C Tables 4.2.6.8 and 6.1.1.4'
P P 0.1023 0.0942 'International Tables Vol C Tables 4.2.6.8 and 6.1.1.4'
S S 0.1246 0.1234 'International Tables Vol C Tables 4.2.6.8 and 6.1.1.4'
Cl Cl 0.1484 0.1585 'International Tables Vol C Tables 4.2.6.8 and 6.1.1.4'
Mo Mo -1.6832 0.6857 'International Tables Vol C Tables 4.2.6.8 and 6.1.1.4'

loop_
_geom_angle_atom_site_label_1
_geom_angle_atom_site_label_2
_geom_angle_atom_site_label_3
_geom_angle
_geom_angle_site_symmetry_1
_geom_angle_site_symmetry_3
_geom_angle_publ_flag
S1 Mo1 Cl4 94.96(5) . . ?
S1 Mo1 Cl3 93.15(5) . . ?
Cl4 Mo1 Cl3 89.66(5) . . ?
S1 Mo1 Cl2 90.73(5) . . ?
Cl4 Mo1 Cl2 89.97(5) . . ?
Cl3 Mo1 Cl2 176.12(5) . . ?
S1 Mo1 Cl1 88.69(5) . . ?
Cl4 Mo1 Cl1 176.35(5) . . ?
Cl3 Mo1 Cl1 90.34(5) . . ?
Cl2 Mo1 Cl1 89.78(5) . . ?
S1 Mo1 Mo3 137.98(4) . . ?
Cl4 Mo1 Mo3 58.54(3) . . ?
Cl3 Mo1 Mo3 58.17(3) . . ?
Cl2 Mo1 Mo3 118.53(3) . . ?
Cl1 Mo1 Mo3 118.56(4) . . ?
S1 Mo1 Mo3 131.75(4) . 2_656 ?
Cl4 Mo1 Mo3 118.63(4) . 2_656 ?
Cl3 Mo1 Mo3 118.66(4) . 2_656 ?
Cl2 Mo1 Mo3 58.33(3) . 2_656 ?
Cl1 Mo1 Mo3 58.33(3) . 2_656 ?
Mo3 Mo1 Mo3 90.24(2) . 2_656 ?
S1 Mo1 Mo2 136.11(4) . 2_656 ?
Cl4 Mo1 Mo2 58.50(3) . 2_656 ?
Cl3 Mo1 Mo2 118.44(4) . 2_656 ?
Cl2 Mo1 Mo2 58.27(3) . 2_656 ?
Cl1 Mo1 Mo2 118.46(4) . 2_656 ?
Mo3 Mo1 Mo2 60.275(17) . 2_656 ?
Mo3 Mo1 Mo2 60.134(18) 2_656 2_656 ?
S1 Mo1 Mo2 133.26(4) . . ?
Cl4 Mo1 Mo2 118.68(4) . . ?
Cl3 Mo1 Mo2 58.43(3) . . ?
Cl2 Mo1 Mo2 118.56(4) . . ?
Cl1 Mo1 Mo2 58.42(3) . . ?
Mo3 Mo1 Mo2 60.153(19) . . ?
Mo3 Mo1 Mo2 60.244(18) 2_656 . ?
Mo2 Mo1 Mo2 90.46(2) 2_656 . ?
Cl2 Mo2 S2 91.70(5) 2_656 . ?
Cl2 Mo2 Cl3 90.12(5) 2_656 . ?
S2 Mo2 Cl3 92.91(5) . . ?
Cl2 Mo2 Cl4 89.39(4) 2_656 2_656 ?
S2 Mo2 Cl4 92.44(5) . 2_656 ?
Cl3 Mo2 Cl4 174.64(5) . 2_656 ?
Cl2 Mo2 Cl1 175.09(5) 2_656 . ?
S2 Mo2 Cl1 93.21(4) . . ?
Cl3 Mo2 Cl1 89.81(4) . . ?
Cl4 Mo2 Cl1 90.22(4) 2_656 . ?
Cl2 Mo2 Mo1 58.08(3) 2_656 2_656 ?
S2 Mo2 Mo1 134.56(4) . 2_656 ?
Cl3 Mo2 Mo1 117.71(4) . 2_656 ?
Cl4 Mo2 Mo1 57.76(3) 2_656 2_656 ?
Cl1 Mo2 Mo1 117.81(4) . 2_656 ?
Cl2 Mo2 Mo1 117.95(4) 2_656 . ?
S2 Mo2 Mo1 135.90(4) . . ?
Cl3 Mo2 Mo1 57.88(3) . . ?
Cl4 Mo2 Mo1 117.88(4) 2_656 . ?
Cl1 Mo2 Mo1 58.13(3) . . ?
Mo1 Mo2 Mo1 89.54(2) 2_656 . ?
Cl2 Mo2 Mo3 58.17(3) 2_656 . ?
S2 Mo2 Mo3 134.69(4) . . ?
Cl3 Mo2 Mo3 57.88(3) . . ?
Cl4 Mo2 Mo3 117.60(4) 2_656 . ?
Cl1 Mo2 Mo3 117.91(4) . . ?
Mo1 Mo2 Mo3 59.860(17) 2_656 . ?
Mo1 Mo2 Mo3 59.803(17) . . ?
Cl2 Mo2 Mo3 117.81(4) 2_656 2_656 ?
S2 Mo2 Mo3 135.52(4) . 2_656 ?
Cl3 Mo2 Mo3 117.66(4) . 2_656 ?
Cl4 Mo2 Mo3 58.12(3) 2_656 2_656 ?
Cl1 Mo2 Mo3 58.08(3) . 2_656 ?
Mo1 Mo2 Mo3 59.751(18) 2_656 2_656 ?
Mo1 Mo2 Mo3 59.796(18) . 2_656 ?
Mo3 Mo2 Mo3 89.78(2) . 2_656 ?
Cl3 Mo3 Cl2 90.43(4) . 2_656 ?
Cl3 Mo3 S3 90.65(5) . . ?
Cl2 Mo3 S3 92.09(5) 2_656 . ?
Cl3 Mo3 Cl4 89.22(4) . . ?
Cl2 Mo3 Cl4 175.28(5) 2_656 . ?
S3 Mo3 Cl4 92.63(5) . . ?
Cl3 Mo3 Cl1 175.71(5) . 2_656 ?
Cl2 Mo3 Cl1 89.61(4) 2_656 2_656 ?
S3 Mo3 Cl1 93.64(4) . 2_656 ?
Cl4 Mo3 Cl1 90.40(4) . 2_656 ?
Cl3 Mo3 Mo1 58.12(3) . . ?
Cl2 Mo3 Mo1 118.18(4) 2_656 . ?
S3 Mo3 Mo1 134.17(4) . . ?
Cl4 Mo3 Mo1 57.86(3) . . ?
Cl1 Mo3 Mo1 118.25(4) 2_656 . ?
Cl3 Mo3 Mo1 118.35(4) . 2_656 ?
Cl2 Mo3 Mo1 58.13(3) 2_656 2_656 ?
S3 Mo3 Mo1 136.05(4) . 2_656 ?
Cl4 Mo3 Mo1 118.11(4) . 2_656 ?
Cl1 Mo3 Mo1 58.25(3) 2_656 2_656 ?
Mo1 Mo3 Mo1 89.76(2) . 2_656 ?
Cl3 Mo3 Mo2 58.38(3) . . ?
Cl2 Mo3 Mo2 58.16(3) 2_656 . ?
S3 Mo3 Mo2 133.64(4) . . ?
Cl4 Mo3 Mo2 117.89(4) . . ?
Cl1 Mo3 Mo2 118.25(4) 2_656 . ?
Mo1 Mo3 Mo2 60.044(18) . . ?
Mo1 Mo3 Mo2 60.006(18) 2_656 . ?
Cl3 Mo3 Mo2 118.09(4) . 2_656 ?
Cl2 Mo3 Mo2 118.07(4) 2_656 2_656 ?
S3 Mo3 Mo2 136.12(4) . 2_656 ?
Cl4 Mo3 Mo2 58.19(3) . 2_656 ?
Cl1 Mo3 Mo2 58.30(3) 2_656 2_656 ?
Mo1 Mo3 Mo2 59.974(17) . 2_656 ?
Mo1 Mo3 Mo2 59.960(18) 2_656 2_656 ?
Mo2 Mo3 Mo2 90.22(2) . 2_656 ?
Mo1 Cl1 Mo3 63.42(3) . 2_656 ?
Mo1 Cl1 Mo2 63.45(3) . . ?
Mo3 Cl1 Mo2 63.62(3) 2_656 . ?
Mo1 Cl2 Mo2 63.65(3) . 2_656 ?
Mo1 Cl2 Mo3 63.55(3) . 2_656 ?
Mo2 Cl2 Mo3 63.67(3) 2_656 2_656 ?
Mo1 Cl3 Mo3 63.71(3) . . ?
Mo1 Cl3 Mo2 63.68(3) . . ?
Mo3 Cl3 Mo2 63.74(3) . . ?
Mo1 Cl4 Mo3 63.61(3) . . ?
Mo1 Cl4 Mo2 63.74(4) . 2_656 ?
Mo3 Cl4 Mo2 63.70(3) . 2_656 ?
C1 S1 Mo1 114.20(18) . . ?
C15 S3 Mo3 106.02(18) . . ?
C8 S2 Mo2 104.52(17) . . ?
C100 P1 C107 110.5(3) . . ?
C100 P1 C101 108.8(2) . . ?
C107 P1 C101 108.8(2) . . ?
C100 P1 C113 109.5(2) . . ?
C107 P1 C113 108.9(2) . . ?
C101 P1 C113 110.3(2) . . ?
C104 C105 C106 120.2(5) . . ?
C104 C105 105A 119.9 . . ?
C106 C105 105A 119.9 . . ?
C10 C11 C12 120.1(6) . . ?
C10 C11 H11A 120 . . ?
C12 C11 H11A 120 . . ?
C14 C13 C12 119.4(6) . . ?
C14 C13 H13A 120.3 . . ?
C12 C13 H13A 120.3 . . ?
C102 C103 C104 120.0(5) . . ?
C102 C103 103A 120 . . ?
C104 C103 103A 120 . . ?
C11 C10 C9 119.6(6) . . ?
C11 C10 H10A 120.2 . . ?
C9 C10 H10A 120.2 . . ?
C110 C111 C112 120.2(6) . . ?
C110 C111 111A 119.9 . . ?
C112 C111 111A 119.9 . . ?
C9 C8 S2 112.2(4) . . ?
C9 C8 H8B 109.2 . . ?
S2 C8 H8B 109.2 . . ?
C9 C8 H8A 109.2 . . ?
S2 C8 H8A 109.2 . . ?
H8B C8 H8A 107.9 . . ?
C111 C110 C109 121.3(6) . . ?
C111 C110 110A 119.4 . . ?
C109 C110 110A 119.4 . . ?
C7 C2 C3 115.8(7) . . ?
C7 C2 C1 124.0(7) . . ?
C3 C2 C1 120.2(7) . . ?
C16 C15 S3 114.6(4) . . ?
C16 C15 H15B 108.6 . . ?
S3 C15 H15B 108.6 . . ?
C16 C15 H15A 108.6 . . ?
S3 C15 H15A 108.6 . . ?
H15B C15 H15A 107.6 . . ?
C19 C18 C17 119.5(6) . . ?
C19 C18 H18A 120.3 . . ?
C17 C18 H18A 120.3 . . ?
C116 C115 C114 120.3(6) . . ?
C116 C115 115A 119.9 . . ?
C114 C115 115A 119.9 . . ?
C6 C7 C2 121.6(8) . . ?
C6 C7 H7A 119.2 . . ?
C2 C7 H7A 119.2 . . ?
C110 C109 C108 119.2(6) . . ?
C110 C109 109A 120.4 . . ?
C108 C109 109A 120.4 . . ?
C20 C21 C16 120.4(6) . . ?
C20 C21 H21A 119.8 . . ?
C16 C21 H21A 119.8 . . ?
O1 N1 O2 127.0(9) . . ?
O1 N1 C22 119.5(8) . . ?
O2 N1 C22 113.4(8) . . ?
C19 C20 C21 120.5(6) . . ?
C19 C20 H20A 119.8 . . ?
C21 C20 H20A 119.8 . . ?
C20 C19 C18 121.1(6) . . ?
C20 C19 H19A 119.5 . . ?
C18 C19 H19A 119.5 . . ?
C4 C3 C2 120.4(8) . . ?
C4 C3 H3A 119.8 . . ?
C2 C3 H3A 119.8 . . ?
C114 C113 C118 119.2(5) . . ?
C114 C113 P1 119.0(4) . . ?
C118 C113 P1 121.9(4) . . ?
C7 C6 C5 124.6(11) . . ?
C7 C6 H6A 117.7 . . ?
C5 C6 H6A 117.7 . . ?
N1 C22 H22A 109.5 . . ?
N1 C22 H22C 109.5 . . ?
H22A C22 H22C 109.5 . . ?
N1 C22 H22B 109.5 . . ?
H22A C22 H22B 109.5 . . ?
H22C C22 H22B 109.5 . . ?
C106 C101 C102 117.9(5) . . ?
C106 C101 P1 121.3(4) . . ?
C102 C101 P1 120.8(4) . . ?
C105 C104 C103 120.2(5) . . ?
C105 C104 104A 119.9 . . ?
C103 C104 104A 119.9 . . ?
C14 C9 C10 119.9(5) . . ?
C14 C9 C8 119.6(6) . . ?
C10 C9 C8 120.5(6) . . ?
C6 C5 C4 113.7(10) . . ?
C6 C5 H5A 123.2 . . ?
C4 C5 H5A 123.2 . . ?
C11 C12 C13 120.2(6) . . ?
C11 C12 H12A 119.9 . . ?
C13 C12 H12A 119.9 . . ?
C108 C107 C112 120.0(5) . . ?
C108 C107 P1 120.6(5) . . ?
C112 C107 P1 119.2(4) . . ?
C13 C14 C9 120.8(6) . . ?
C13 C14 H14A 119.6 . . ?
C9 C14 H14A 119.6 . . ?
C111 C112 C107 119.6(5) . . ?
C111 C112 112A 120.2 . . ?
C107 C112 112A 120.2 . . ?
C101 C106 C105 120.6(5) . . ?
C101 C106 106A 119.7 . . ?
C105 C106 106A 119.7 . . ?
C113 C118 C117 120.9(5) . . ?
C113 C118 118A 119.5 . . ?
C117 C118 118A 119.5 . . ?
C116 C117 C118 118.4(6) . . ?
C116 C117 117A 120.8 . . ?
C118 C117 117A 120.8 . . ?
C17 C16 C21 116.5(6) . . ?
C17 C16 C15 121.2(6) . . ?
C21 C16 C15 122.3(6) . . ?
C18 C17 C16 122.0(6) . . ?
C18 C17 H17A 119 . . ?
C16 C17 H17A 119 . . ?
P1 C100 100B 109.5 . . ?
P1 C100 100C 109.5 . . ?
100B C100 100C 109.5 . . ?
P1 C100 100A 109.5 . . ?
100B C100 100A 109.5 . . ?
100C C100 100A 109.5 . . ?
C2 C1 S1 110.3(4) . . ?
C2 C1 H1A 109.6 . . ?
S1 C1 H1A 109.6 . . ?
C2 C1 H1B 109.6 . . ?
S1 C1 H1B 109.6 . . ?
H1A C1 H1B 108.1 . . ?
C103 C102 C101 121.0(5) . . ?
C103 C102 102A 119.5 . . ?
C101 C102 102A 119.5 . . ?
C5 C4 C3 123.7(9) . . ?
C5 C4 H4A 118.1 . . ?
C3 C4 H4A 118.1 . . ?
C107 C108 C109 119.6(5) . . ?
C107 C108 108A 120.2 . . ?
C109 C108 108A 120.2 . . ?
C115 C114 C113 120.0(5) . . ?
C115 C114 114A 120 . . ?
C113 C114 114A 120 . . ?
C115 C116 C117 121.2(6) . . ?
C115 C116 116A 119.4 . . ?
C117 C116 116A 119.4 . . ?

loop_
_geom_bond_atom_site_label_1
_geom_bond_atom_site_label_2
_geom_bond_distance
_geom_bond_site_symmetry_2
_geom_bond_publ_flag
Mo1 S1 2.4472(13) . ?
Mo1 Cl4 2.4663(14) . ?
Mo1 Cl3 2.4714(14) . ?
Mo1 Cl2 2.4768(14) . ?
Mo1 Cl1 2.4829(14) . ?
Mo1 Mo3 2.6092(6) . ?
Mo1 Mo3 2.6112(7) 2_656 ?
Mo1 Mo2 2.6151(7) 2_656 ?
Mo1 Mo2 2.6155(7) . ?
Mo2 Cl2 2.4820(13) 2_656 ?
Mo2 S2 2.4842(14) . ?
Mo2 Cl3 2.4862(14) . ?
Mo2 Cl4 2.4864(14) 2_656 ?
Mo2 Cl1 2.4909(13) . ?
Mo2 Mo1 2.6151(7) 2_656 ?
Mo2 Mo3 2.6184(7) . ?
Mo2 Mo3 2.6230(7) 2_656 ?
Mo3 Cl3 2.4727(13) . ?
Mo3 Cl2 2.4823(14) 2_656 ?
Mo3 S3 2.4838(14) . ?
Mo3 Cl4 2.4846(14) . ?
Mo3 Cl1 2.4850(13) 2_656 ?
Mo3 Mo1 2.6112(7) 2_656 ?
Mo3 Mo2 2.6230(7) 2_656 ?
Cl1 Mo3 2.4850(13) 2_656 ?
Cl2 Mo2 2.4820(13) 2_656 ?
Cl2 Mo3 2.4823(14) 2_656 ?
Cl4 Mo2 2.4864(14) 2_656 ?
S1 C1 1.769(6) . ?
S3 C15 1.801(5) . ?
S2 C8 1.840(4) . ?
P1 C100 1.769(4) . ?
P1 C107 1.783(5) . ?
P1 C101 1.796(5) . ?
P1 C113 1.799(5) . ?
C105 C104 1.354(6) . ?
C105 C106 1.379(6) . ?
C105 105A 0.93 . ?
C11 C10 1.369(7) . ?
C11 C12 1.374(7) . ?
C11 H11A 0.93 . ?
C13 C14 1.366(7) . ?
C13 C12 1.382(7) . ?
C13 H13A 0.93 . ?
C103 C102 1.356(6) . ?
C103 C104 1.365(6) . ?
C103 103A 0.93 . ?
C10 C9 1.389(7) . ?
C10 H10A 0.93 . ?
C111 C110 1.353(7) . ?
C111 C112 1.375(6) . ?
C111 111A 0.93 . ?
C8 C9 1.513(6) . ?
C8 H8B 0.97 . ?
C8 H8A 0.97 . ?
C110 C109 1.370(7) . ?
C110 110A 0.93 . ?
C2 C7 1.375(8) . ?
C2 C3 1.389(8) . ?
C2 C1 1.523(7) . ?
C15 C16 1.490(6) . ?
C15 H15B 0.97 . ?
C15 H15A 0.97 . ?
C18 C19 1.356(7) . ?
C18 C17 1.358(7) . ?
C18 H18A 0.93 . ?
C115 C116 1.361(7) . ?
C115 C114 1.372(7) . ?
C115 115A 0.93 . ?
C7 C6 1.362(8) . ?
C7 H7A 0.93 . ?
C109 C108 1.395(6) . ?
C109 109A 0.93 . ?
C21 C20 1.359(7) . ?
C21 C16 1.414(7) . ?
C21 H21A 0.93 . ?
O2 N1 1.246(7) . ?
N1 O1 1.167(8) . ?
N1 C22 1.418(8) . ?
C20 C19 1.353(7) . ?
C20 H20A 0.93 . ?
C19 H19A 0.93 . ?
C3 C4 1.389(8) . ?
C3 H3A 0.93 . ?
C113 C114 1.375(6) . ?
C113 C118 1.380(6) . ?
C6 C5 1.363(12) . ?
C6 H6A 0.93 . ?
C22 H22A 0.96 . ?
C22 H22C 0.96 . ?
C22 H22B 0.96 . ?
C101 C106 1.369(6) . ?
C101 C102 1.397(6) . ?
C104 104A 0.93 . ?
C9 C14 1.366(7) . ?
C5 C4 1.377(11) . ?
C5 H5A 0.93 . ?
C12 H12A 0.93 . ?
C107 C108 1.372(6) . ?
C107 C112 1.390(6) . ?
C14 H14A 0.93 . ?
C112 112A 0.93 . ?
C106 106A 0.93 . ?
C118 C117 1.384(6) . ?
C118 118A 0.93 . ?
C117 C116 1.371(7) . ?
C117 117A 0.93 . ?
C16 C17 1.392(7) . ?
C17 H17A 0.93 . ?
C100 100B 0.96 . ?
C100 100C 0.96 . ?
C100 100A 0.96 . ?
C1 H1A 0.97 . ?
C1 H1B 0.97 . ?
C102 102A 0.93 . ?
C4 H4A 0.93 . ?
C108 108A 0.93 . ?
C114 114A 0.93 . ?
C116 116A 0.93 . ?
